data_4324541
loop_
_publ_author_name
'Manish K. Sharma'
'Parimal K. Bharadwaj'

_publ_section_title
;
 A Dynamic Open Framework Exhibiting Guest- and/or Temperature-Induced
 Bicycle-Pedal Motion in Single-Crystal to Single-Crystal Transformation
;
_journal_name_full 'Inorganic Chemistry'
_journal_page_first 1889
_journal_page_last 1897
_journal_paper_doi 10.1021/ic102305v
_journal_volume 50
_journal_year 2011
_chemical_formula_moiety 'C48 H56 Cl2 Co N16 O12'
_chemical_formula_sum 'C48 H56 Cl2 Co N16 O12'
_chemical_formula_weight 1178.92
_chemical_name_systematic
;
 ?
;
_space_group_IT_number 2
_symmetry_cell_setting triclinic
_symmetry_space_group_name_Hall '-P 1'
_symmetry_space_group_name_H-M 'P -1'
_atom_sites_solution_hydrogens geom
_atom_sites_solution_primary direct
_atom_sites_solution_secondary difmap
_audit_creation_method SHELXL-97
_cell_angle_alpha 76.483(3)
_cell_angle_beta 75.520(4)
_cell_angle_gamma 83.351(6)
_cell_formula_units_Z 1
_cell_length_a 9.251(4)
_cell_length_b 10.409(5)
_cell_length_c 14.972(4)
_cell_measurement_reflns_used 999
_cell_measurement_temperature 100(2)
_cell_measurement_theta_max 25.00
_cell_measurement_theta_min 2.02
_cell_volume 1354.7(9)
_computing_cell_refinement 'SAINT 6.45 ( Bruker, 2003)'
_computing_data_collection 'SMART 5.628 (Bruker, 2003)'
_computing_data_reduction 'SAINT 6.45 ( Bruker, 2003)'
_computing_molecular_graphics 'DIAMOND 2.1e'
_computing_structure_refinement 'SHELXL-97 (Sheldrick, 1997)'
_computing_structure_solution SIR-97
_diffrn_ambient_temperature 100(2)
_diffrn_measured_fraction_theta_full 0.979
_diffrn_measured_fraction_theta_max 0.979
_diffrn_measurement_device_type 'BRUKER SMART APEX'
_diffrn_measurement_method /w-scans
_diffrn_radiation_monochromator graphite
_diffrn_radiation_source 'fine-focus sealed tube'
_diffrn_radiation_type MoK\a
_diffrn_radiation_wavelength 0.71069
_diffrn_reflns_av_R_equivalents 0.0248
_diffrn_reflns_av_sigmaI/netI 0.0505
_diffrn_reflns_limit_h_max 10
_diffrn_reflns_limit_h_min -10
_diffrn_reflns_limit_k_max 12
_diffrn_reflns_limit_k_min -5
_diffrn_reflns_limit_l_max 17
_diffrn_reflns_limit_l_min -17
_diffrn_reflns_number 6954
_diffrn_reflns_theta_full 25.00
_diffrn_reflns_theta_max 25.00
_diffrn_reflns_theta_min 2.02
_exptl_absorpt_coefficient_mu 0.491
_exptl_absorpt_correction_T_max 0.9344
_exptl_absorpt_correction_T_min 0.9211
_exptl_absorpt_correction_type empirical
_exptl_absorpt_process_details SADABS
_exptl_crystal_colour orange
_exptl_crystal_density_diffrn 1.445
_exptl_crystal_description Block
_exptl_crystal_F_000 613
_exptl_crystal_size_max 0.17
_exptl_crystal_size_mid 0.16
_exptl_crystal_size_min 0.14
_refine_diff_density_max 0.985
_refine_diff_density_min -0.648
_refine_diff_density_rms 0.165
_refine_ls_extinction_method none
_refine_ls_goodness_of_fit_ref 1.117
_refine_ls_hydrogen_treatment refU
_refine_ls_matrix_type full
_refine_ls_number_parameters 368
_refine_ls_number_reflns 4679
_refine_ls_number_restraints 3
_refine_ls_restrained_S_all 1.118
_refine_ls_R_factor_all 0.0769
_refine_ls_R_factor_gt 0.0626
_refine_ls_shift/su_max 0.000
_refine_ls_shift/su_mean 0.000
_refine_ls_structure_factor_coef Fsqd
_refine_ls_weighting_details 'calc w=1/[\s^2^(Fo^2^)+(0.1145P)^2^+1.3787P] where P=(Fo^2^+2Fc^2^)/3'
_refine_ls_weighting_scheme calc
_refine_ls_wR_factor_gt 0.1658
_refine_ls_wR_factor_ref 0.1972
_reflns_number_gt 3877
_reflns_number_total 4679
_reflns_threshold_expression >2sigma(I)
_cod_data_source_file ic102305v_si_002_1.cif
_cod_data_source_block Compound1
_cod_database_code 4324541

loop_
_symmetry_equiv_pos_as_xyz
'x, y, z'
'-x, -y, -z'

loop_
_atom_site_label
_atom_site_type_symbol
_atom_site_fract_x
_atom_site_fract_y
_atom_site_fract_z
_atom_site_U_iso_or_equiv
_atom_site_adp_type
_atom_site_occupancy
_atom_site_symmetry_multiplicity
_atom_site_calc_flag
_atom_site_refinement_flags
Co1 Co 0.5000 0.0000 0.5000 0.0157(2) Uani 1 2 d S
Cl1 Cl 0.35804(11) -0.38710(9) 0.30535(7) 0.0307(3) Uani 1 1 d .
O1 O 0.3629(3) -0.1589(2) 0.50707(17) 0.0217(6) Uani 1 1 d .
O2 O 0.3416(4) -0.2483(3) 0.3057(2) 0.0415(8) Uani 1 1 d .
O3 O 0.3926(4) -0.4041(4) 0.2110(3) 0.0595(10) Uani 1 1 d .
O4 O 0.2201(4) -0.4487(3) 0.3559(2) 0.0430(8) Uani 1 1 d .
O5 O 0.4755(4) -0.4457(4) 0.3510(3) 0.0580(10) Uani 1 1 d .
O6 O 0.6104(4) 0.0230(5) 0.1427(3) 0.0738(13) Uani 1 1 d .
N1 N 0.3248(3) 0.0751(3) 0.59990(19) 0.0181(6) Uani 1 1 d .
N2 N 0.1862(3) 0.1755(3) 0.7090(2) 0.0205(7) Uani 1 1 d .
N3A N 0.0438(9) 0.5090(8) 1.0232(6) 0.0368(18) Uiso 0.50 1 d P
N3B N 0.0679(8) 0.4791(7) 0.9863(5) 0.0266(15) Uiso 0.50 1 d P
N4 N 0.3881(3) 0.1064(3) 0.39443(19) 0.0169(6) Uani 1 1 d .
N5 N 0.2703(3) 0.1485(3) 0.2783(2) 0.0187(6) Uani 1 1 d .
N6 N -0.0195(4) 0.0526(3) 0.0140(2) 0.0250(7) Uani 1 1 d .
N7 N 0.2082(4) -0.3274(3) 0.5473(2) 0.0313(8) Uani 1 1 d .
N8 N 0.6021(8) 0.2425(7) 0.1245(8) 0.205(7) Uani 1 1 d D
C1 C 0.3261(4) 0.1532(3) 0.6566(2) 0.0195(7) Uani 1 1 d .
H1 H 0.4114 0.1888 0.6606 0.023 Uiso 1 1 calc R
C2 C 0.1780(4) 0.0457(4) 0.6159(3) 0.0249(8) Uani 1 1 d .
H2 H 0.1436 -0.0079 0.5847 0.030 Uiso 1 1 calc R
C3 C 0.0911(4) 0.1053(4) 0.6829(3) 0.0269(9) Uani 1 1 d .
H3 H -0.0115 0.1004 0.7068 0.032 Uiso 1 1 calc R
C4 C 0.1436(5) 0.2537(4) 0.7791(2) 0.0278(9) Uani 1 1 d .
C5A C 0.2253(14) 0.2772(10) 0.8273(7) 0.028(3) Uiso 0.50 1 d P
C5B C 0.2663(15) 0.2642(10) 0.8291(7) 0.026(3) Uiso 0.50 1 d P
C6A C 0.2291(12) 0.3414(8) 0.8946(6) 0.024(2) Uiso 0.50 1 d PD
C6B C 0.1697(15) 0.3571(11) 0.8951(7) 0.037(2) Uiso 0.50 1 d P
C7A C 0.0873(12) 0.4042(8) 0.9168(5) 0.0202(17) Uiso 0.50 1 d P
C7B C 0.0228(12) 0.4093(8) 0.9086(6) 0.0253(18) Uiso 0.50 1 d P
C8A C -0.0196(12) 0.3909(8) 0.8690(7) 0.022(2) Uiso 0.50 1 d P
C8B C -0.0687(14) 0.3843(9) 0.8578(6) 0.027(2) Uiso 0.50 1 d P
C9A C 0.0178(12) 0.3157(9) 0.8005(6) 0.021(3) Uiso 0.50 1 d P
C9B C -0.0189(14) 0.3070(9) 0.7917(7) 0.020(2) Uiso 0.50 1 d P
C10 C 0.3411(4) 0.0552(4) 0.3346(2) 0.0181(7) Uani 1 1 d .
H10 H 0.3550 -0.0338 0.3317 0.022 Uiso 1 1 calc R
C11 C 0.3448(4) 0.2397(4) 0.3749(3) 0.0220(8) Uani 1 1 d .
H11 H 0.3629 0.3018 0.4058 0.026 Uiso 1 1 calc R
C12 C 0.2723(4) 0.2661(4) 0.3041(3) 0.0218(8) Uani 1 1 d .
H12 H 0.2317 0.3481 0.2780 0.026 Uiso 1 1 calc R
C13 C 0.2017(4) 0.1251(4) 0.2080(2) 0.0207(8) Uani 1 1 d .
C14 C 0.2584(4) 0.0216(4) 0.1634(3) 0.0254(8) Uani 1 1 d .
H14 H 0.3432 -0.0292 0.1764 0.030 Uiso 1 1 calc R
C15 C 0.1873(4) -0.0056(4) 0.0990(3) 0.0255(8) Uani 1 1 d .
H15 H 0.2233 -0.0761 0.0695 0.031 Uiso 1 1 calc R
C16 C 0.0620(4) 0.0726(4) 0.0787(2) 0.0233(8) Uani 1 1 d .
C17 C 0.0103(4) 0.1784(4) 0.1214(3) 0.0276(9) Uani 1 1 d .
H17 H -0.0705 0.2329 0.1054 0.033 Uiso 1 1 calc R
C18 C 0.0778(4) 0.2046(4) 0.1879(3) 0.0252(8) Uani 1 1 d .
H18 H 0.0406 0.2739 0.2184 0.030 Uiso 1 1 calc R
C19 C 0.3356(4) -0.2761(4) 0.5419(3) 0.0267(9) Uani 1 1 d .
H19 H 0.4094 -0.3319 0.5659 0.032 Uiso 1 1 calc R
C20 C 0.0892(5) -0.2487(5) 0.5075(3) 0.0359(10) Uani 1 1 d .
H20A H 0.0066 -0.3026 0.5179 0.054 Uiso 1 1 calc R
H20B H 0.1261 -0.2168 0.4409 0.054 Uiso 1 1 calc R
H20C H 0.0567 -0.1749 0.5375 0.054 Uiso 1 1 calc R
C21 C 0.1831(7) -0.4662(5) 0.5890(4) 0.0623(17) Uani 1 1 d .
H21A H 0.0852 -0.4846 0.5862 0.093 Uiso 1 1 calc R
H21B H 0.1905 -0.4851 0.6536 0.093 Uiso 1 1 calc R
H21C H 0.2570 -0.5205 0.5546 0.093 Uiso 1 1 calc R
C22 C 0.6297(8) 0.1183(7) 0.1600(7) 0.093(3) Uani 1 1 d .
H22 H 0.6751 0.1054 0.2105 0.111 Uiso 1 1 calc R
C23 C 0.6330(17) 0.3450(11) 0.1562(19) 0.54(3) Uani 1 1 d D
H23A H 0.6030 0.4267 0.1183 0.814 Uiso 1 1 calc R
H23B H 0.7384 0.3421 0.1522 0.814 Uiso 1 1 calc R
H23C H 0.5794 0.3389 0.2207 0.814 Uiso 1 1 calc R
C24 C 0.5317(12) 0.2693(18) 0.0448(11) 0.43(3) Uani 1 1 d D
H24A H 0.5174 0.1872 0.0303 0.642 Uiso 1 1 calc R
H24B H 0.5945 0.3219 -0.0090 0.642 Uiso 1 1 calc R
H24C H 0.4365 0.3164 0.0607 0.642 Uiso 1 1 calc R
H1A H 0.363(6) 0.231(5) 0.807(3) 0.048(14) Uiso 1 1 d .
H1B H -0.069(5) 0.307(4) 0.764(3) 0.021(12) Uiso 1 1 d .
H1C H -0.149(6) 0.431(5) 0.878(3) 0.041(13) Uiso 1 1 d .
H1D H 0.284(7) 0.359(8) 0.931(5) 0.12(3) Uiso 1 1 d D

loop_
_atom_site_aniso_label
_atom_site_aniso_U_11
_atom_site_aniso_U_22
_atom_site_aniso_U_33
_atom_site_aniso_U_23
_atom_site_aniso_U_13
_atom_site_aniso_U_12
Co1 0.0168(4) 0.0164(4) 0.0156(4) -0.0063(3) -0.0054(3) 0.0015(3)
Cl1 0.0383(6) 0.0191(5) 0.0398(6) -0.0104(4) -0.0159(4) 0.0007(4)
O1 0.0255(13) 0.0176(14) 0.0248(13) -0.0075(11) -0.0072(10) -0.0036(10)
O2 0.061(2) 0.0192(15) 0.0457(18) -0.0079(13) -0.0121(16) -0.0062(14)
O3 0.068(2) 0.069(3) 0.052(2) -0.0349(19) -0.0081(18) -0.012(2)
O4 0.0428(18) 0.0316(17) 0.060(2) -0.0166(15) -0.0135(16) -0.0069(14)
O5 0.047(2) 0.041(2) 0.084(3) 0.0067(18) -0.0330(19) 0.0017(16)
O6 0.038(2) 0.081(3) 0.085(3) 0.000(3) -0.004(2) 0.010(2)
N1 0.0167(14) 0.0229(16) 0.0163(14) -0.0074(12) -0.0056(11) 0.0030(12)
N2 0.0273(16) 0.0198(16) 0.0152(14) -0.0064(12) -0.0046(12) 0.0003(12)
N4 0.0169(14) 0.0167(15) 0.0183(14) -0.0057(12) -0.0043(11) -0.0007(11)
N5 0.0215(15) 0.0177(15) 0.0197(15) -0.0056(12) -0.0091(12) -0.0005(12)
N6 0.0271(17) 0.0307(18) 0.0200(15) -0.0071(13) -0.0091(13) -0.0020(14)
N7 0.0317(18) 0.0298(19) 0.0327(18) 0.0045(15) -0.0124(15) -0.0146(15)
N8 0.093(5) 0.077(5) 0.271(12) 0.085(6) 0.134(7) 0.051(4)
C1 0.0240(18) 0.0168(18) 0.0201(17) -0.0051(14) -0.0092(14) 0.0006(14)
C2 0.0232(19) 0.032(2) 0.0251(19) -0.0167(16) -0.0052(15) -0.0015(16)
C3 0.0207(19) 0.034(2) 0.028(2) -0.0146(17) -0.0035(16) -0.0002(16)
C4 0.044(2) 0.0182(19) 0.0170(17) -0.0039(15) 0.0006(17) -0.0017(17)
C10 0.0192(17) 0.0191(18) 0.0184(17) -0.0079(14) -0.0054(14) -0.0002(14)
C11 0.0246(19) 0.0171(18) 0.0293(19) -0.0103(15) -0.0110(15) -0.0004(14)
C12 0.0261(19) 0.0145(18) 0.0282(19) -0.0048(14) -0.0131(15) 0.0011(14)
C13 0.0221(18) 0.0218(19) 0.0197(17) -0.0018(14) -0.0082(14) -0.0055(15)
C14 0.0237(19) 0.033(2) 0.0240(19) -0.0104(16) -0.0125(15) 0.0037(16)
C15 0.027(2) 0.033(2) 0.0221(18) -0.0162(16) -0.0083(16) 0.0022(16)
C16 0.029(2) 0.025(2) 0.0176(17) 0.0007(15) -0.0116(15) -0.0066(16)
C17 0.028(2) 0.028(2) 0.032(2) -0.0069(17) -0.0180(17) 0.0029(16)
C18 0.032(2) 0.022(2) 0.0268(19) -0.0083(16) -0.0137(16) 0.0014(16)
C19 0.026(2) 0.027(2) 0.029(2) -0.0016(16) -0.0142(16) -0.0008(16)
C20 0.024(2) 0.040(3) 0.048(3) -0.015(2) -0.0094(18) -0.0021(18)
C21 0.069(4) 0.042(3) 0.078(4) 0.026(3) -0.044(3) -0.031(3)
C22 0.058(4) 0.053(4) 0.131(7) -0.020(4) 0.049(4) -0.017(3)
C23 0.27(2) 0.063(7) 1.02(7) -0.207(18) 0.47(3) -0.086(10)
C24 0.092(8) 0.48(3) 0.35(2) 0.37(3) 0.115(12) 0.139(14)

loop_
_atom_type_symbol
_atom_type_description
_atom_type_scat_dispersion_real
_atom_type_scat_dispersion_imag
_atom_type_scat_source
C C 0.0033 0.0016 'International Tables Vol C Tables 4.2.6.8 and 6.1.1.4'
H H 0.0000 0.0000 'International Tables Vol C Tables 4.2.6.8 and 6.1.1.4'
N N 0.0061 0.0033 'International Tables Vol C Tables 4.2.6.8 and 6.1.1.4'
O O 0.0106 0.0060 'International Tables Vol C Tables 4.2.6.8 and 6.1.1.4'
Cl Cl 0.1484 0.1585 'International Tables Vol C Tables 4.2.6.8 and 6.1.1.4'
Co Co 0.3494 0.9721 'International Tables Vol C Tables 4.2.6.8 and 6.1.1.4'

loop_
_geom_angle_atom_site_label_1
_geom_angle_atom_site_label_2
_geom_angle_atom_site_label_3
_geom_angle
_geom_angle_site_symmetry_1
_geom_angle_site_symmetry_3
N1 Co1 N1 180.0 2_656 .
N1 Co1 N4 92.93(11) 2_656 .
N1 Co1 N4 87.07(11) . .
N1 Co1 N4 87.07(11) 2_656 2_656
N1 Co1 N4 92.93(11) . 2_656
N4 Co1 N4 180.00(10) . 2_656
N1 Co1 O1 90.52(11) 2_656 .
N1 Co1 O1 89.48(11) . .
N4 Co1 O1 84.26(10) . .
N4 Co1 O1 95.74(10) 2_656 .
N1 Co1 O1 89.48(11) 2_656 2_656
N1 Co1 O1 90.52(11) . 2_656
N4 Co1 O1 95.74(10) . 2_656
N4 Co1 O1 84.26(10) 2_656 2_656
O1 Co1 O1 180.00(13) . 2_656
O3 Cl1 O5 110.6(3) . .
O3 Cl1 O2 109.5(2) . .
O5 Cl1 O2 108.3(2) . .
O3 Cl1 O4 109.1(2) . .
O5 Cl1 O4 109.6(2) . .
O2 Cl1 O4 109.84(19) . .
C19 O1 Co1 145.7(2) . .
C1 N1 C2 105.9(3) . .
C1 N1 Co1 131.2(2) . .
C2 N1 Co1 122.8(2) . .
C1 N2 C3 106.9(3) . .
C1 N2 C4 127.3(3) . .
C3 N2 C4 125.7(3) . .
N3B N3A N3B 91.7(13) . 2_567
N3B N3A N3A 58.9(10) . 2_567
N3B N3A N3A 32.8(5) 2_567 2_567
N3B N3A C7B 169.5(13) . 2_567
N3B N3A C7B 80.9(10) 2_567 2_567
N3A N3A C7B 113.4(11) 2_567 2_567
N3B N3A C7A 149.1(13) . 2_567
N3B N3A C7A 58.2(8) 2_567 2_567
N3A N3A C7A 90.8(9) 2_567 2_567
C7B N3A C7A 22.6(4) 2_567 2_567
N3A N3B N3A 88.3(13) . 2_567
N3A N3B N3B 56.5(10) . 2_567
N3A N3B N3B 31.8(5) 2_567 2_567
N3A N3B C7A 167.3(13) . .
N3A N3B C7A 81.7(9) 2_567 .
N3B N3B C7A 113.2(10) 2_567 .
N3A N3B C7B 147.3(13) . .
N3A N3B C7B 59.8(8) 2_567 .
N3B N3B C7B 91.4(8) 2_567 .
C7A N3B C7B 21.8(4) . .
C10 N4 C11 105.3(3) . .
C10 N4 Co1 125.9(2) . .
C11 N4 Co1 128.8(2) . .
C10 N5 C12 106.9(3) . .
C10 N5 C13 125.6(3) . .
C12 N5 C13 127.5(3) . .
N6 N6 C16 113.4(4) 2 .
C19 N7 C21 121.7(4) . .
C19 N7 C20 121.5(3) . .
C21 N7 C20 116.7(3) . .
C22 N8 C23 125.1(15) . .
C22 N8 C24 115.8(12) . .
C23 N8 C24 119.2(14) . .
N1 C1 N2 111.0(3) . .
C3 C2 N1 110.4(3) . .
C2 C3 N2 105.7(3) . .
C5A C4 C9A 108.0(8) . .
C5A C4 N2 126.0(6) . .
C9A C4 N2 125.9(6) . .
C5A C4 C9B 121.4(8) . .
C9A C4 C9B 13.8(6) . .
N2 C4 C9B 112.6(5) . .
C5A C4 C5B 11.1(7) . .
C9A C4 C5B 119.1(7) . .
N2 C4 C5B 114.9(5) . .
C9B C4 C5B 132.5(7) . .
C4 C5A C6A 143.6(12) . .
C4 C5A C6B 120.7(11) . .
C6A C5A C6B 22.9(5) . .
C4 C5A C9A 36.4(5) . .
C6A C5A C9A 107.2(9) . .
C6B C5A C9A 84.3(9) . .
C6A C5B C4 115.8(10) . .
C6A C5B C6B 19.8(5) . .
C4 C5B C6B 96.0(9) . .
C6B C6A C5A 86.7(18) . .
C6B C6A C5B 103.4(19) . .
C5A C6A C5B 16.7(6) . .
C6B C6A C7A 19.0(15) . .
C5A C6A C7A 105.7(10) . .
C5B C6A C7A 122.3(10) . .
C6B C6A C7B 7.5(15) . .
C5A C6A C7B 94.3(8) . .
C5B C6A C7B 110.9(9) . .
C7A C6A C7B 11.5(5) . .
C6A C6B C7A 149(2) . .
C6A C6B C7B 169(2) . .
C7A C6B C7B 20.2(8) . .
C6A C6B C5A 70.4(18) . .
C7A C6B C5A 140.1(14) . .
C7B C6B C5A 120.1(10) . .
C6A C6B C5B 56.8(17) . .
C7A C6B C5B 153.8(13) . .
C7B C6B C5B 133.7(10) . .
C5A C6B C5B 13.7(6) . .
C6A C6B C8A 165(2) . .
C7A C6B C8A 45.4(8) . .
C7B C6B C8A 25.4(4) . .
C5A C6B C8A 94.8(8) . .
C5B C6B C8A 108.4(8) . .
C7B C7A C6B 130.9(18) . .
C7B C7A C6A 142.5(16) . .
C6B C7A C6A 11.7(9) . .
C7B C7A C8A 23.9(11) . .
C6B C7A C8A 107.6(11) . .
C6A C7A C8A 119.2(8) . .
C7B C7A N3B 102.5(16) . .
C6B C7A N3B 126.5(12) . .
C6A C7A N3B 114.8(8) . .
C8A C7A N3B 125.9(9) . .
C7B C7A N3A 62.3(14) . 2_567
C6B C7A N3A 166.1(12) . 2_567
C6A C7A N3A 154.8(8) . 2_567
C8A C7A N3A 85.9(8) . 2_567
N3B C7A N3A 40.1(4) . 2_567
C7B C7A C8B 21.1(12) . .
C6B C7A C8B 110.0(10) . .
C6A C7A C8B 121.6(7) . .
C8A C7A C8B 3.3(5) . .
N3B C7A C8B 123.5(7) . .
N3A C7A C8B 83.4(6) 2_567 .
C7A C7B C8A 138.7(18) . .
C7A C7B C8B 149.2(17) . .
C8A C7B C8B 10.8(8) . .
C7A C7B C6B 29.0(11) . .
C8A C7B C6B 110.4(11) . .
C8B C7B C6B 120.4(10) . .
C7A C7B N3A 95.0(16) . 2_567
C8A C7B N3A 125.7(12) . 2_567
C8B C7B N3A 115.7(8) . 2_567
C6B C7B N3A 123.9(11) . 2_567
C7A C7B N3B 55.7(13) . .
C8A C7B N3B 163.9(11) . .
C8B C7B N3B 154.9(8) . .
C6B C7B N3B 84.6(9) . .
N3A C7B N3B 39.3(4) 2_567 .
C7A C7B C6A 26.0(11) . .
C8A C7B C6A 113.3(10) . .
C8B C7B C6A 123.4(8) . .
C6B C7B C6A 3.0(6) . .
N3A C7B C6A 120.9(8) 2_567 .
N3B C7B C6A 81.6(6) . .
C8B C8A C7B 152(2) . .
C8B C8A C9A 69.9(18) . .
C7B C8A C9A 136.2(12) . .
C8B C8A C7A 168.0(19) . .
C7B C8A C7A 17.4(8) . .
C9A C8A C7A 119.1(8) . .
C8B C8A C9B 56.1(17) . .
C7B C8A C9B 149.2(12) . .
C9A C8A C9B 13.8(5) . .
C7A C8A C9B 132.5(8) . .
C8B C8A C6B 159.8(19) . .
C7B C8A C6B 44.2(9) . .
C9A C8A C6B 92.1(7) . .
C7A C8A C6B 27.0(4) . .
C9B C8A C6B 105.5(7) . .
C8A C8B C9A 87.3(19) . .
C8A C8B C7B 17.4(13) . .
C9A C8B C7B 103.6(11) . .
C8A C8B C9B 105.0(19) . .
C9A C8B C9B 17.7(6) . .
C7B C8B C9B 121.1(11) . .
C8A C8B C7A 8.7(14) . .
C9A C8B C7A 93.9(8) . .
C7B C8B C7A 9.7(5) . .
C9B C8B C7A 111.4(9) . .
C4 C9A C8B 146.6(11) . .
C4 C9A C8A 124.3(10) . .
C8B C9A C8A 22.8(5) . .
C4 C9A C5A 35.6(5) . .
C8B C9A C5A 111.3(9) . .
C8A C9A C5A 88.8(8) . .
C8B C9B C4 116.3(11) . .
C8B C9B C8A 18.9(5) . .
C4 C9B C8A 97.4(9) . .
N4 C10 N5 111.5(3) . .
C12 C11 N4 109.8(3) . .
C11 C12 N5 106.5(3) . .
C14 C13 C18 121.4(3) . .
C14 C13 N5 119.2(3) . .
C18 C13 N5 119.4(3) . .
C13 C14 C15 119.3(3) . .
C14 C15 C16 119.9(4) . .
C17 C16 C15 119.9(3) . .
C17 C16 N6 115.7(3) . .
C15 C16 N6 124.3(3) . .
C16 C17 C18 120.7(4) . .
C13 C18 C17 118.7(4) . .
O1 C19 N7 124.3(4) . .
O6 C22 N8 133.8(12) . .

loop_
_geom_bond_atom_site_label_1
_geom_bond_atom_site_label_2
_geom_bond_distance
_geom_bond_site_symmetry_2
Co1 N1 2.125(3) 2_656
Co1 N1 2.125(3) .
Co1 N4 2.129(3) .
Co1 N4 2.129(3) 2_656
Co1 O1 2.167(2) .
Co1 O1 2.167(2) 2_656
Cl1 O3 1.417(4) .
Cl1 O5 1.430(3) .
Cl1 O2 1.436(3) .
Cl1 O4 1.446(3) .
O1 C19 1.238(5) .
O6 C22 1.125(8) .
N1 C1 1.309(5) .
N1 C2 1.377(5) .
N2 C1 1.361(5) .
N2 C3 1.383(5) .
N2 C4 1.428(5) .
N3A N3B 0.674(8) .
N3A N3B 1.066(8) 2_567
N3A N3A 1.244(16) 2_567
N3A C7B 1.455(13) 2_567
N3A C7A 1.636(13) 2_567
N3B N3A 1.066(8) 2_567
N3B N3B 1.278(15) 2_567
N3B C7A 1.406(12) .
N3B C7B 1.661(14) .
N4 C10 1.321(4) .
N4 C11 1.382(5) .
N5 C10 1.353(4) .
N5 C12 1.371(5) .
N5 C13 1.434(4) .
N6 N6 1.245(6) 2
N6 C16 1.431(5) .
N7 C19 1.326(5) .
N7 C21 1.454(6) .
N7 C20 1.459(5) .
N8 C22 1.300(9) .
N8 C23 1.349(16) .
N8 C24 1.454(16) .
C2 C3 1.346(5) .
C4 C5A 1.245(12) .
C4 C9A 1.269(10) .
C4 C9B 1.522(12) .
C4 C5B 1.534(12) .
C5A C6A 1.342(14) .
C5A C6B 1.422(16) .
C5A C9A 2.034(16) .
C5B C6A 1.364(14) .
C5B C6B 1.587(17) .
C6A C6B 0.553(12) .
C6A C7A 1.394(13) .
C6A C7B 1.934(15) .
C6B C7A 0.889(12) .
C6B C7B 1.388(16) .
C6B C8A 1.865(16) .
C7A C7B 0.632(9) .
C7A C8A 1.393(14) .
C7A N3A 1.636(13) 2_567
C7A C8B 1.923(15) .
C7B C8A 0.854(11) .
C7B C8B 1.353(14) .
C7B N3A 1.455(13) 2_567
C8A C8B 0.539(11) .
C8A C9A 1.386(14) .
C8A C9B 1.603(16) .
C8B C9A 1.303(13) .
C8B C9B 1.377(13) .
C11 C12 1.352(5) .
C13 C14 1.382(5) .
C13 C18 1.388(5) .
C14 C15 1.390(5) .
C15 C16 1.393(5) .
C16 C17 1.380(6) .
C17 C18 1.391(5) .

loop_
_geom_torsion_atom_site_label_1
_geom_torsion_atom_site_label_2
_geom_torsion_atom_site_label_3
_geom_torsion_atom_site_label_4
_geom_torsion
_geom_torsion_site_symmetry_1
_geom_torsion_site_symmetry_4
N1 Co1 O1 C19 81.7(5) 2_656 .
N1 Co1 O1 C19 -98.3(5) . .
N4 Co1 O1 C19 174.5(5) . .
N4 Co1 O1 C19 -5.5(5) 2_656 .
O1 Co1 O1 C19 -78(100) 2_656 .
N1 Co1 N1 C1 110(100) 2_656 .
N4 Co1 N1 C1 -117.0(3) . .
N4 Co1 N1 C1 63.0(3) 2_656 .
O1 Co1 N1 C1 158.8(3) . .
O1 Co1 N1 C1 -21.2(3) 2_656 .
N1 Co1 N1 C2 -71(100) 2_656 .
N4 Co1 N1 C2 62.9(3) . .
N4 Co1 N1 C2 -117.1(3) 2_656 .
O1 Co1 N1 C2 -21.4(3) . .
O1 Co1 N1 C2 158.6(3) 2_656 .
N3B N3A N3B N3A 0.000(3) 2_567 2_567
C7B N3A N3B N3A -45(7) 2_567 2_567
C7A N3A N3B N3A -13(2) 2_567 2_567
N3A N3A N3B N3B 0.000(5) 2_567 2_567
C7B N3A N3B N3B -45(7) 2_567 2_567
C7A N3A N3B N3B -13(2) 2_567 2_567
N3B N3A N3B C7A -37(6) 2_567 .
N3A N3A N3B C7A -37(6) 2_567 .
C7B N3A N3B C7A -82(9) 2_567 .
C7A N3A N3B C7A -50(7) 2_567 .
N3B N3A N3B C7B -12(2) 2_567 .
N3A N3A N3B C7B -12(2) 2_567 .
C7B N3A N3B C7B -56(8) 2_567 .
C7A N3A N3B C7B -25(4) 2_567 .
N1 Co1 N4 C10 57.4(3) 2_656 .
N1 Co1 N4 C10 -122.6(3) . .
N4 Co1 N4 C10 -88(100) 2_656 .
O1 Co1 N4 C10 -32.9(3) . .
O1 Co1 N4 C10 147.1(3) 2_656 .
N1 Co1 N4 C11 -124.8(3) 2_656 .
N1 Co1 N4 C11 55.2(3) . .
N4 Co1 N4 C11 90(100) 2_656 .
O1 Co1 N4 C11 145.0(3) . .
O1 Co1 N4 C11 -35.0(3) 2_656 .
C2 N1 C1 N2 0.2(4) . .
Co1 N1 C1 N2 -180.0(2) . .
C3 N2 C1 N1 0.3(4) . .
C4 N2 C1 N1 179.1(3) . .
C1 N1 C2 C3 -0.5(4) . .
Co1 N1 C2 C3 179.6(3) . .
N1 C2 C3 N2 0.7(4) . .
C1 N2 C3 C2 -0.6(4) . .
C4 N2 C3 C2 -179.4(3) . .
C1 N2 C4 C5A -26.4(8) . .
C3 N2 C4 C5A 152.2(7) . .
C1 N2 C4 C9A 150.6(6) . .
C3 N2 C4 C9A -30.8(7) . .
C1 N2 C4 C9B 154.5(5) . .
C3 N2 C4 C9B -26.9(6) . .
C1 N2 C4 C5B -27.4(6) . .
C3 N2 C4 C5B 151.2(5) . .
C9A C4 C5A C6A 1.8(17) . .
N2 C4 C5A C6A 179.2(12) . .
C9B C4 C5A C6A -1.8(18) . .
C5B C4 C5A C6A -176(5) . .
C9A C4 C5A C6B 2.4(11) . .
N2 C4 C5A C6B 179.9(7) . .
C9B C4 C5A C6B -1.2(12) . .
C5B C4 C5A C6B -175(5) . .
N2 C4 C5A C9A 177.5(8) . .
C9B C4 C5A C9A -3.6(7) . .
C5B C4 C5A C9A -178(4) . .
C5A C4 C5B C6A 3(3) . .
C9A C4 C5B C6A 0.1(11) . .
N2 C4 C5B C6A 178.3(6) . .
C9B C4 C5B C6A -4.2(12) . .
C5A C4 C5B C6B 4(4) . .
C9A C4 C5B C6B 1.1(9) . .
N2 C4 C5B C6B 179.3(5) . .
C9B C4 C5B C6B -3.2(10) . .
C4 C5A C6A C6B 1(2) . .
C9A C5A C6A C6B 2.5(17) . .
C4 C5A C6A C5B 177(4) . .
C6B C5A C6A C5B 176(3) . .
C9A C5A C6A C5B 178(3) . .
C4 C5A C6A C7A -0.2(18) . .
C6B C5A C6A C7A -1.5(13) . .
C9A C5A C6A C7A 0.9(9) . .
C4 C5A C6A C7B 1.0(16) . .
C6B C5A C6A C7B -0.3(13) . .
C9A C5A C6A C7B 2.1(7) . .
C4 C5B C6A C6B 2.9(19) . .
C4 C5B C6A C5A -2(2) . .
C6B C5B C6A C5A -5(3) . .
C4 C5B C6A C7A 1.7(12) . .
C6B C5B C6A C7A -1.3(13) . .
C4 C5B C6A C7B 2.8(10) . .
C6B C5B C6A C7B -0.1(14) . .
C5A C6A C6B C7A -175(4) . .
C5B C6A C6B C7A -177(3) . .
C7B C6A C6B C7A 2(7) . .
C5A C6A C6B C7B -178(10) . .
C5B C6A C6B C7B -179(10) . .
C7A C6A C6B C7B -2(7) . .
C5B C6A C6B C5A -1.3(9) . .
C7A C6A C6B C5A 175(4) . .
C7B C6A C6B C5A 178(10) . .
C5A C6A C6B C5B 1.3(9) . .
C7A C6A C6B C5B 177(3) . .
C7B C6A C6B C5B 179(10) . .
C5A C6A C6B C8A -9(7) . .
C5B C6A C6B C8A -10(7) . .
C7A C6A C6B C8A 166(10) . .
C7B C6A C6B C8A 168(17) . .
C4 C5A C6B C6A -179.1(16) . .
C9A C5A C6B C6A -177.6(16) . .
C4 C5A C6B C7A -3(2) . .
C6A C5A C6B C7A 176(3) . .
C9A C5A C6B C7A -1.3(18) . .
C4 C5A C6B C7B 0.4(14) . .
C6A C5A C6B C7B 180(2) . .
C9A C5A C6B C7B 1.9(9) . .
C4 C5A C6B C5B 176(4) . .
C6A C5A C6B C5B -5(3) . .
C9A C5A C6B C5B 178(3) . .
C4 C5A C6B C8A -1.4(10) . .
C6A C5A C6B C8A 177.6(18) . .
C9A C5A C6B C8A 0.0(5) . .
C4 C5B C6B C6A -177.4(17) . .
C6A C5B C6B C7A 176(4) . .
C4 C5B C6B C7A -1(3) . .
C6A C5B C6B C7B 180(2) . .
C4 C5B C6B C7B 2.4(13) . .
C6A C5B C6B C5A 175(4) . .
C4 C5B C6B C5A -3(3) . .
C6A C5B C6B C8A 177(2) . .
C4 C5B C6B C8A -0.2(7) . .
C6A C6B C7A C7B -179(4) . .
C5A C6B C7A C7B 8(3) . .
C5B C6B C7A C7B 7(4) . .
C8A C6B C7A C7B 6.2(15) . .
C7B C6B C7A C6A 179(4) . .
C5A C6B C7A C6A -173(5) . .
C5B C6B C7A C6A -174(6) . .
C8A C6B C7A C6A -175(4) . .
C6A C6B C7A C8A 175(4) . .
C7B C6B C7A C8A -6.2(15) . .
C5A C6B C7A C8A 2(2) . .
C5B C6B C7A C8A 1(3) . .
C6A C6B C7A N3B -5(5) . .
C7B C6B C7A N3B 174(3) . .
C5A C6B C7A N3B -178.0(11) . .
C5B C6B C7A N3B -178.6(18) . .
C8A C6B C7A N3B -179.8(15) . .
C6A C6B C7A N3A -19(8) . 2_567
C7B C6B C7A N3A 160(6) . 2_567
C5A C6B C7A N3A 168(3) . 2_567
C5B C6B C7A N3A 167(3) . 2_567
C8A C6B C7A N3A 166(5) . 2_567
C6A C6B C7A C8B 178(4) . .
C7B C6B C7A C8B -3.7(15) . .
C5A C6B C7A C8B 4(2) . .
C5B C6B C7A C8B 4(3) . .
C8A C6B C7A C8B 2.5(5) . .
C6B C6A C7A C7B 1(4) . .
C5A C6A C7A C7B 6(2) . .
C5B C6A C7A C7B 5(2) . .
C5A C6A C7A C6B 5(4) . .
C5B C6A C7A C6B 4(4) . .
C7B C6A C7A C6B -1(4) . .
C6B C6A C7A C8A -5(4) . .
C5A C6A C7A C8A -0.7(10) . .
C5B C6A C7A C8A -1.7(12) . .
C7B C6A C7A C8A -6.9(18) . .
C6B C6A C7A N3B 176(4) . .
C5A C6A C7A N3B -179.5(7) . .
C5B C6A C7A N3B 179.5(8) . .
C7B C6A C7A N3B 174(3) . .
C6B C6A C7A N3A 169(4) . 2_567
C5A C6A C7A N3A 174.2(14) . 2_567
C5B C6A C7A N3A 173.2(13) . 2_567
C7B C6A C7A N3A 168(3) . 2_567
C6B C6A C7A C8B -3(4) . .
C5A C6A C7A C8B 2.0(10) . .
C5B C6A C7A C8B 1.0(12) . .
C7B C6A C7A C8B -4.2(18) . .
N3A N3B C7A C7B 38(6) . .
N3A N3B C7A C7B 0.6(12) 2_567 .
N3B N3B C7A C7B 5.0(15) 2_567 .
N3A N3B C7A C6B -137(6) . .
N3A N3B C7A C6B -174.8(12) 2_567 .
N3B N3B C7A C6B -170.4(12) 2_567 .
C7B N3B C7A C6B -175(2) . .
N3A N3B C7A C6A -138(6) . .
N3A N3B C7A C6A -175.8(7) 2_567 .
N3B N3B C7A C6A -171.4(8) 2_567 .
C7B N3B C7A C6A -176.5(16) . .
N3A N3B C7A C8A 43(6) . .
N3A N3B C7A C8A 5.5(9) 2_567 .
N3B N3B C7A C8A 9.9(13) 2_567 .
C7B N3B C7A C8A 4.8(9) . .
N3A N3B C7A N3A 38(6) . 2_567
N3B N3B C7A N3A 4.4(7) 2_567 2_567
C7B N3B C7A N3A -0.6(12) . 2_567
N3A N3B C7A C8B 40(6) . .
N3A N3B C7A C8B 2.7(8) 2_567 .
N3B N3B C7A C8B 7.1(12) 2_567 .
C7B N3B C7A C8B 2.0(9) . .
C6B C7A C7B C8A -15(4) . .
C6A C7A C7B C8A -15(4) . .
N3B C7A C7B C8A 170.3(18) . .
N3A C7A C7B C8A 171(3) 2_567 .
C8B C7A C7B C8A -5.1(13) . .
C6B C7A C7B C8B -10(4) . .
C6A C7A C7B C8B -10(4) . .
C8A C7A C7B C8B 5.1(13) . .
N3B C7A C7B C8B 175(2) . .
N3A C7A C7B C8B 176(3) 2_567 .
C6A C7A C7B C6B -0.4(12) . .
C8A C7A C7B C6B 15(4) . .
N3B C7A C7B C6B -175(2) . .
N3A C7A C7B C6B -174.6(15) 2_567 .
C8B C7A C7B C6B 10(4) . .
C6B C7A C7B N3A 174.6(15) . 2_567
C6A C7A C7B N3A 174.2(16) . 2_567
C8A C7A C7B N3A -171(3) . 2_567
N3B C7A C7B N3A -0.5(9) . 2_567
C8B C7A C7B N3A -176(3) . 2_567
C6B C7A C7B N3B 175(2) . .
C6A C7A C7B N3B 175(2) . .
C8A C7A C7B N3B -170.3(18) . .
N3A C7A C7B N3B 0.5(9) 2_567 .
C8B C7A C7B N3B -175(2) . .
C6B C7A C7B C6A 0.4(12) . .
C8A C7A C7B C6A 15(4) . .
N3B C7A C7B C6A -175(2) . .
N3A C7A C7B C6A -174.2(16) 2_567 .
C8B C7A C7B C6A 10(4) . .
C6A C6B C7B C7A 3(10) . .
C5A C6B C7B C7A -174(2) . .
C5B C6B C7B C7A -176(2) . .
C8A C6B C7B C7A -170(2) . .
C6A C6B C7B C8A 173(10) . .
C7A C6B C7B C8A 170(2) . .
C5A C6B C7B C8A -4.4(14) . .
C5B C6B C7B C8A -5.7(16) . .
C6A C6B C7B C8B 178(10) . .
C7A C6B C7B C8B 174(2) . .
C5A C6B C7B C8B 0.2(13) . .
C5B C6B C7B C8B -1.2(15) . .
C8A C6B C7B C8B 4.6(8) . .
C6A C6B C7B N3A -3(11) . 2_567
C7A C6B C7B N3A -6.4(18) . 2_567
C5A C6B C7B N3A 179.4(8) . 2_567
C5B C6B C7B N3A 178.1(9) . 2_567
C8A C6B C7B N3A -176.2(15) . 2_567
C6A C6B C7B N3B -1(11) . .
C7A C6B C7B N3B -4.1(18) . .
C5A C6B C7B N3B -178.2(9) . .
C5B C6B C7B N3B -179.6(10) . .
C8A C6B C7B N3B -173.8(11) . .
C7A C6B C7B C6A -3(10) . .
C5A C6B C7B C6A -177(11) . .
C5B C6B C7B C6A -179(12) . .
C8A C6B C7B C6A -173(10) . .
N3A N3B C7B C7A -165(2) . .
N3A N3B C7B C7A -179.3(14) 2_567 .
N3B N3B C7B C7A -175.4(14) 2_567 .
N3A N3B C7B C8A 38(5) . .
N3A N3B C7B C8A 24(4) 2_567 .
N3B N3B C7B C8A 28(4) 2_567 .
C7A N3B C7B C8A -156(4) . .
N3A N3B C7B C8B 20(3) . .
N3A N3B C7B C8B 6.4(17) 2_567 .
N3B N3B C7B C8B 10(2) 2_567 .
C7A N3B C7B C8B -174(3) . .
N3A N3B C7B C6B -163(2) . .
N3A N3B C7B C6B -176.9(8) 2_567 .
N3B N3B C7B C6B -173.0(8) 2_567 .
C7A N3B C7B C6B 2.4(11) . .
N3A N3B C7B N3A 14(2) . 2_567
N3B N3B C7B N3A 3.9(7) 2_567 2_567
C7A N3B C7B N3A 179.3(14) . 2_567
N3A N3B C7B C6A -163(2) . .
N3A N3B C7B C6A -176.9(7) 2_567 .
N3B N3B C7B C6A -173.0(7) 2_567 .
C7A N3B C7B C6A 2.3(10) . .
C6B C6A C7B C7A -176(11) . .
C5A C6A C7B C7A -174(2) . .
C5B C6A C7B C7A -175(2) . .
C6B C6A C7B C8A -7(11) . .
C5A C6A C7B C8A -4.7(11) . .
C5B C6A C7B C8A -6.0(12) . .
C7A C6A C7B C8A 169(3) . .
C6B C6A C7B C8B -2(11) . .
C5A C6A C7B C8B -0.1(10) . .
C5B C6A C7B C8B -1.4(11) . .
C7A C6A C7B C8B 174(3) . .
C5A C6A C7B C6B 2(10) . .
C5B C6A C7B C6B 1(10) . .
C7A C6A C7B C6B 176(11) . .
C6B C6A C7B N3A 177(11) . 2_567
C5A C6A C7B N3A 179.3(8) . 2_567
C5B C6A C7B N3A 178.0(8) . 2_567
C7A C6A C7B N3A -6.7(19) . 2_567
C6B C6A C7B N3B 179(11) . .
C5A C6A C7B N3B -178.4(7) . .
C5B C6A C7B N3B -179.7(7) . .
C7A C6A C7B N3B -4(2) . .
C7A C7B C8A C8B 166(4) . .
C6B C7B C8A C8B 159(4) . .
N3A C7B C8A C8B -25(5) 2_567 .
N3B C7B C8A C8B -44(7) . .
C6A C7B C8A C8B 159(4) . .
C7A C7B C8A C9A 13(3) . .
C8B C7B C8A C9A -153(5) . .
C6B C7B C8A C9A 5.5(18) . .
N3A C7B C8A C9A -178.4(9) 2_567 .
N3B C7B C8A C9A 163(3) . .
C6A C7B C8A C9A 5.9(18) . .
C8B C7B C8A C7A -166(4) . .
C6B C7B C8A C7A -7.5(18) . .
N3A C7B C8A C7A 169(3) 2_567 .
N3B C7B C8A C7A 150(5) . .
C6A C7B C8A C7A -7.1(18) . .
C7A C7B C8A C9B 21(4) . .
C8B C7B C8A C9B -145(6) . .
C6B C7B C8A C9B 13(2) . .
N3A C7B C8A C9B -170.6(13) 2_567 .
N3B C7B C8A C9B 171(2) . .
C6A C7B C8A C9B 14(2) . .
C7A C7B C8A C6B 7.5(18) . .
C8B C7B C8A C6B -159(4) . .
N3A C7B C8A C6B 176.1(16) 2_567 .
N3B C7B C8A C6B 157(4) . .
C6A C7B C8A C6B 0.4(6) . .
C7B C7A C8A C8B -33(9) . .
C6B C7A C8A C8B 135(9) . .
C6A C7A C8A C8B 136(9) . .
N3B C7A C8A C8B -45(9) . .
N3A C7A C8A C8B -41(9) 2_567 .
C6B C7A C8A C7B 168(3) . .
C6A C7A C8A C7B 170(3) . .
N3B C7A C8A C7B -12(2) . .
N3A C7A C8A C7B -8(2) 2_567 .
C8B C7A C8A C7B 33(9) . .
C7B C7A C8A C9A -170(3) . .
C6B C7A C8A C9A -1.3(13) . .
C6A C7A C8A C9A -0.1(11) . .
N3B C7A C8A C9A 178.5(7) . .
N3A C7A C8A C9A -177.9(8) 2_567 .
C8B C7A C8A C9A -136(9) . .
C7B C7A C8A C9B -166(3) . .
C6B C7A C8A C9B 2.8(14) . .
C6A C7A C8A C9B 3.9(13) . .
N3B C7A C8A C9B -177.5(8) . .
N3A C7A C8A C9B -173.9(9) 2_567 .
C8B C7A C8A C9B -132(9) . .
C7B C7A C8A C6B -168(3) . .
C6A C7A C8A C6B 1.2(9) . .
N3B C7A C8A C6B 179.8(14) . .
N3A C7A C8A C6B -176.7(11) 2_567 .
C8B C7A C8A C6B -135(9) . .
C6A C6B C8A C8B 35(9) . .
C7A C6B C8A C8B -155(5) . .
C7B C6B C8A C8B -150(5) . .
C5A C6B C8A C8B 26(5) . .
C5B C6B C8A C8B 26(5) . .
C6A C6B C8A C7B -175(7) . .
C7A C6B C8A C7B -4.9(12) . .
C5A C6B C8A C7B 176.2(12) . .
C5B C6B C8A C7B 175.6(12) . .
C6A C6B C8A C9A 9(7) . .
C7A C6B C8A C9A 178.9(11) . .
C7B C6B C8A C9A -176.2(13) . .
C5A C6B C8A C9A 0.0(8) . .
C5B C6B C8A C9A -0.5(8) . .
C6A C6B C8A C7A -170(8) . .
C7B C6B C8A C7A 4.9(12) . .
C5A C6B C8A C7A -178.9(13) . .
C5B C6B C8A C7A -179.4(13) . .
C6A C6B C8A C9B 12(7) . .
C7A C6B C8A C9B -177.9(11) . .
C7B C6B C8A C9B -173.0(13) . .
C5A C6B C8A C9B 3.2(8) . .
C5B C6B C8A C9B 2.7(9) . .
C7B C8A C8B C9A -160(4) . .
C7A C8A C8B C9A -140(9) . .
C9B C8A C8B C9A -1.1(8) . .
C6B C8A C8B C9A -28(5) . .
C9A C8A C8B C7B 160(4) . .
C7A C8A C8B C7B 20(6) . .
C9B C8A C8B C7B 159(3) . .
C6B C8A C8B C7B 132(8) . .
C7B C8A C8B C9B -159(3) . .
C9A C8A C8B C9B 1.1(8) . .
C7A C8A C8B C9B -139(8) . .
C6B C8A C8B C9B -27(5) . .
C7B C8A C8B C7A -20(6) . .
C9A C8A C8B C7A 140(9) . .
C9B C8A C8B C7A 139(8) . .
C6B C8A C8B C7A 112(11) . .
C7A C7B C8B C8A -18(5) . .
C6B C7B C8B C8A -23(4) . .
N3A C7B C8B C8A 157(4) 2_567 .
N3B C7B C8B C8A 153(4) . .
C6A C7B C8B C8A -23(4) . .
C7A C7B C8B C9A 2(3) . .
C8A C7B C8B C9A 20(4) . .
C6B C7B C8B C9A -3.3(11) . .
N3A C7B C8B C9A 177.4(7) 2_567 .
N3B C7B C8B C9A 172.9(15) . .
C6A C7B C8B C9A -3.2(10) . .
C7A C7B C8B C9B 5(3) . .
C8A C7B C8B C9B 23(4) . .
C6B C7B C8B C9B 0.0(13) . .
N3A C7B C8B C9B -179.3(8) 2_567 .
N3B C7B C8B C9B 176.2(14) . .
C6A C7B C8B C9B 0.1(12) . .
C8A C7B C8B C7A 18(5) . .
C6B C7B C8B C7A -5(2) . .
N3A C7B C8B C7A 175(3) 2_567 .
N3B C7B C8B C7A 171(4) . .
C6A C7B C8B C7A -5(2) . .
C7B C7A C8B C8A 142(10) . .
C6B C7A C8B C8A -46(9) . .
C6A C7A C8B C8A -45(9) . .
N3B C7A C8B C8A 137(9) . .
N3A C7A C8B C8A 138(9) 2_567 .
C7B C7A C8B C9A -178(3) . .
C6B C7A C8B C9A -5.7(11) . .
C6A C7A C8B C9A -5.1(9) . .
C8A C7A C8B C9A 40(9) . .
N3B C7A C8B C9A 176.5(7) . .
N3A C7A C8B C9A 178.2(7) 2_567 .
C6B C7A C8B C7B 172(3) . .
C6A C7A C8B C7B 173(3) . .
C8A C7A C8B C7B -142(10) . .
N3B C7A C8B C7B -5(2) . .
N3A C7A C8B C7B -4(3) 2_567 .
C7B C7A C8B C9B -175(3) . .
C6B C7A C8B C9B -2.8(12) . .
C6A C7A C8B C9B -2.2(10) . .
C8A C7A C8B C9B 43(9) . .
N3B C7A C8B C9B 179.4(7) . .
N3A C7A C8B C9B -178.8(7) 2_567 .
C5A C4 C9A C8B -10.1(18) . .
N2 C4 C9A C8B 172.5(13) . .
C9B C4 C9A C8B 157(4) . .
C5B C4 C9A C8B -9.5(19) . .
C5A C4 C9A C8A -2.5(11) . .
N2 C4 C9A C8A -179.9(6) . .
C9B C4 C9A C8A 165(3) . .
C5B C4 C9A C8A -2.0(12) . .
N2 C4 C9A C5A -177.5(9) . .
C9B C4 C9A C5A 167(3) . .
C5B C4 C9A C5A 0.5(8) . .
C8A C8B C9A C4 16(2) . .
C7B C8B C9A C4 10.4(18) . .
C9B C8B C9A C4 -160(3) . .
C7A C8B C9A C4 10.7(17) . .
C7B C8B C9A C8A -5.9(12) . .
C9B C8B C9A C8A -177(3) . .
C7A C8B C9A C8A -5.5(12) . .
C8A C8B C9A C5A 10.0(16) . .
C7B C8B C9A C5A 4.1(9) . .
C9B C8B C9A C5A -167(3) . .
C7A C8B C9A C5A 4.5(7) . .
C8B C8A C9A C4 -169.2(16) . .
C7B C8A C9A C4 -2.4(19) . .
C7A C8A C9A C4 2.0(13) . .
C9B C8A C9A C4 -165(3) . .
C6B C8A C9A C4 1.4(10) . .
C7B C8A C9A C8B 167(3) . .
C7A C8A C9A C8B 171.2(19) . .
C9B C8A C9A C8B 4(3) . .
C6B C8A C9A C8B 170.7(17) . .
C8B C8A C9A C5A -170.7(15) . .
C7B C8A C9A C5A -3.9(15) . .
C7A C8A C9A C5A 0.6(8) . .
C9B C8A C9A C5A -167(3) . .
C6B C8A C9A C5A 0.0(5) . .
C6A C5A C9A C4 -178.9(11) . .
C6B C5A C9A C4 -177.9(10) . .
C4 C5A C9A C8B 174.1(10) . .
C6A C5A C9A C8B -4.8(10) . .
C6B C5A C9A C8B -3.8(9) . .
C4 C5A C9A C8A 178.0(9) . .
C6A C5A C9A C8A -0.9(8) . .
C6B C5A C9A C8A 0.0(7) . .
C8A C8B C9B C4 6.4(18) . .
C9A C8B C9B C4 9.9(17) . .
C7B C8B C9B C4 -0.7(12) . .
C7A C8B C9B C4 0.3(9) . .
C9A C8B C9B C8A 4(3) . .
C7B C8B C9B C8A -7.0(12) . .
C7A C8B C9B C8A -6.1(13) . .
C5A C4 C9B C8B 1.3(11) . .
C9A C4 C9B C8B -13(2) . .
N2 C4 C9B C8B -179.6(6) . .
C5B C4 C9B C8B 2.8(11) . .
C5A C4 C9B C8A 3.4(9) . .
C9A C4 C9B C8A -11(2) . .
N2 C4 C9B C8A -177.5(4) . .
C5B C4 C9B C8A 4.9(9) . .
C7B C8A C9B C8B 161(3) . .
C9A C8A C9B C8B -176(3) . .
C7A C8A C9B C8B 169(2) . .
C6B C8A C9B C8B 170.6(19) . .
C8B C8A C9B C4 -174.2(17) . .
C7B C8A C9B C4 -13(2) . .
C9A C8A C9B C4 10(2) . .
C7A C8A C9B C4 -4.9(11) . .
C6B C8A C9B C4 -3.6(7) . .
C11 N4 C10 N5 -0.1(4) . .
Co1 N4 C10 N5 178.2(2) . .
C12 N5 C10 N4 -0.1(4) . .
C13 N5 C10 N4 -177.8(3) . .
C10 N4 C11 C12 0.2(4) . .
Co1 N4 C11 C12 -178.0(2) . .
N4 C11 C12 N5 -0.3(4) . .
C10 N5 C12 C11 0.2(4) . .
C13 N5 C12 C11 177.9(3) . .
C10 N5 C13 C14 -29.5(5) . .
C12 N5 C13 C14 153.3(4) . .
C10 N5 C13 C18 149.0(4) . .
C12 N5 C13 C18 -28.2(5) . .
C18 C13 C14 C15 -1.8(6) . .
N5 C13 C14 C15 176.6(3) . .
C13 C14 C15 C16 1.2(6) . .
C14 C15 C16 C17 1.1(6) . .
C14 C15 C16 N6 -179.7(3) . .
N6 N6 C16 C17 -171.8(4) 2 .
N6 N6 C16 C15 9.0(6) 2 .
C15 C16 C17 C18 -2.9(6) . .
N6 C16 C17 C18 177.8(3) . .
C14 C13 C18 C17 0.0(6) . .
N5 C13 C18 C17 -178.4(3) . .
C16 C17 C18 C13 2.4(6) . .
Co1 O1 C19 N7 159.5(3) . .
C21 N7 C19 O1 179.9(4) . .
C20 N7 C19 O1 2.9(6) . .
C23 N8 C22 O6 179.3(8) . .
C24 N8 C22 O6 -0.3(11) . .
